data_7706867
loop_
_publ_author_name
'Coffinet, Ana\"is'
'Zhang, Dan'
'Vendier, Laure'
'Bontemps, S\'ebastien'
'Simonneau, Antoine'

_publ_section_title
;
 Borane-catalysed dinitrogen borylation by 1,3-B-H bond addition.
;
_journal_issue 16
_journal_name_full 'Dalton transactions (Cambridge, England : 2003)'
_journal_page_first 5582
_journal_page_last 5589
_journal_paper_doi 10.1039/d1dt00317h
_journal_volume 50
_journal_year 2021
_chemical_formula_moiety '2(C40 H64 B2 F10 N2 P4 W), C7 H8'
_chemical_formula_sum 'C87 H136 B4 F20 N4 P8 W2'
_chemical_formula_weight 2276.76
_space_group_IT_number 15
_space_group_name_Hall '-C 2yc'
_space_group_name_H-M_alt 'C 1 2/c 1'
_symmetry_cell_setting monoclinic
_symmetry_space_group_name_Hall '-C 2yc'
_symmetry_space_group_name_H-M 'C 1 2/c 1'
_atom_sites_solution_hydrogens difmap
_atom_sites_solution_primary direct
_audit_update_record
;
2021-01-26 deposited with the CCDC.	2021-03-16 downloaded from the CCDC.
;
_cell_angle_alpha 90
_cell_angle_beta 106.795(3)
_cell_angle_gamma 90
_cell_formula_units_Z 4
_cell_length_a 21.15760(4)
_cell_length_b 19.95340(4)
_cell_length_c 23.90660(4)
_cell_measurement_reflns_used 7059
_cell_measurement_temperature 110
_cell_measurement_theta_max 23.07
_cell_measurement_theta_min 2.50
_cell_volume 9662.05(16)
_computing_cell_refinement 'Apex2 (Bruker AXS, 2006)'
_computing_data_collection 'Apex2 (Bruker AXS, 2006)'
_computing_data_reduction 'Apex2 (Bruker AXS, 2006)'
_computing_molecular_graphics 'CAMERON (Watkin et al., 1996)'
_computing_publication_material 'CRYSTALS (Betteridge et al., 2003)'
_computing_structure_refinement 'CRYSTALS (Betteridge et al., 2003)'
_computing_structure_solution 'SHELXS 86 (Sheldrick, 1986)'
_diffrn_ambient_temperature 110
_diffrn_measured_fraction_theta_full 0.995
_diffrn_measured_fraction_theta_max 0.995
_diffrn_measurement_device Area
_diffrn_measurement_device_type 'Bruker Kappa Apex2'
_diffrn_measurement_method '\f & \w scans'
_diffrn_radiation_monochromator graphite
_diffrn_radiation_type 'Mo K\a'
_diffrn_radiation_wavelength 0.71073
_diffrn_reflns_av_R_equivalents 0.166
_diffrn_reflns_av_unetI/netI 0.224
_diffrn_reflns_limit_h_max 25
_diffrn_reflns_limit_h_min -25
_diffrn_reflns_limit_k_max 17
_diffrn_reflns_limit_k_min -23
_diffrn_reflns_limit_l_max 28
_diffrn_reflns_limit_l_min -28
_diffrn_reflns_number 77544
_diffrn_reflns_theta_full 25.082
_diffrn_reflns_theta_max 25.082
_diffrn_reflns_theta_min 1.433
_diffrn_standards_number 0
_exptl_absorpt_coefficient_mu 2.596
_exptl_absorpt_correction_T_max 0.95
_exptl_absorpt_correction_T_min 0.71
_exptl_absorpt_correction_type multi-scan
_exptl_absorpt_process_details 'SADABS (Siemens, 1996)'
_exptl_crystal_colour yellow
_exptl_crystal_density_diffrn 1.565
_exptl_crystal_description platelet
_exptl_crystal_F_000 4616
_exptl_crystal_size_max 0.120
_exptl_crystal_size_mid 0.070
_exptl_crystal_size_min 0.020
_refine_diff_density_max 1.31
_refine_diff_density_min -1.88
_refine_ls_extinction_method None
_refine_ls_goodness_of_fit_ref 0.9265
_refine_ls_hydrogen_treatment mixed
_refine_ls_matrix_type full
_refine_ls_number_parameters 570
_refine_ls_number_reflns 4240
_refine_ls_number_restraints 14
_refine_ls_R_factor_all 0.1245
_refine_ls_R_factor_gt 0.0472
_refine_ls_shift/su_max 0.0020924
_refine_ls_shift/su_mean 0.0000351
_refine_ls_structure_factor_coef F
_refine_ls_weighting_details
;
 Method, part 1, Chebychev polynomial, (Watkin, 1994, Prince, 1982) 
 [weight] = 1.0/[A~0~*T~0~(x)+A~1~*T~1~(x) ... +A~n-1~]*T~n-1~(x)] 
 where A~i~ are the Chebychev coefficients listed below and x= Fcalc/Fmax 
 Method = Robust Weighting (Prince, 1982) 
 W = [weight] * [1-(deltaF/6*sigmaF)^2^]^2^ 
 A~i~ are: 
 0.524 0.239 0.332 
;
_refine_ls_weighting_scheme calc
_refine_ls_wR_factor_all 0.1072
_refine_ls_wR_factor_gt 0.0431
_refine_ls_wR_factor_ref 0.0399
_reflns_limit_h_max 24
_reflns_limit_h_min -25
_reflns_limit_k_max 23
_reflns_limit_k_min 0
_reflns_limit_l_max 28
_reflns_limit_l_min 0
_reflns_number_gt 4786
_reflns_number_total 8550
_reflns_threshold_expression I>2.0\s(I)
_cod_data_source_file d1dt00317h2.cif
_cod_data_source_block ACN250220
_cod_depositor_comments 'Adding full bibliography for 7706865--7706867.cif.'
_cod_original_cell_volume 9662.06(13)
_cod_original_sg_symbol_H-M 'C 1 2/c 1 '
_cod_database_code 7706867

loop_
_symmetry_equiv_pos_as_xyz
x,y,z
-x,-y,-z
x+1/2,y+1/2,z
-x+1/2,-y+1/2,-z
-x,y,-z+1/2
x,-y,z+1/2
-x+1/2,y+1/2,-z+1/2
x+1/2,-y+1/2,z+1/2

loop_
_atom_site_label
_atom_site_type_symbol
_atom_site_fract_x
_atom_site_fract_y
_atom_site_fract_z
_atom_site_U_iso_or_equiv
_atom_site_occupancy
_atom_site_adp_type
_atom_site_refinement_flags_posn
_atom_site_refinement_flags_adp
_atom_site_refinement_flags_occupancy
_atom_site_disorder_assembly
_atom_site_disorder_group
_atom_site_attached_hydrogens
W1 W 0.778018(14) 0.50163(2) 0.808801(11) 0.0210 1.0000 Uani . . . . . .
P2 P 0.71309(12) 0.58792(11) 0.83913(9) 0.0243 1.0000 Uani . . . . . .
P3 P 0.73514(12) 0.40127(12) 0.84751(9) 0.0243 1.0000 Uani . . . . . .
P4 P 0.85438(11) 0.59646(11) 0.82201(10) 0.0267 1.0000 Uani . . . . . .
P5 P 0.85503(11) 0.41390(11) 0.79725(10) 0.0242 1.0000 Uani . . . . . .
F10 F 0.6786(2) 0.6008(2) 0.51490(18) 0.0338 1.0000 Uani . . . . . .
F7 F 0.6205(2) 0.6602(2) 0.68575(19) 0.0329 1.0000 Uani . . . . . .
F8 F 0.5270(2) 0.7403(2) 0.6225(2) 0.0357 1.0000 Uani . . . . . .
F9 F 0.5108(3) 0.7564(3) 0.5055(2) 0.0451 1.0000 Uani . . . . . .
F5 F 0.7509(3) 0.4506(3) 0.5994(2) 0.0339 1.0000 Uani . . . . . .
F4 F 0.5895(2) 0.6853(3) 0.45404(19) 0.0387 1.0000 Uani . . . . . .
F3 F 0.9022(2) 0.6615(3) 0.5752(2) 0.0390 1.0000 Uani . . . . . .
F2 F 0.8474(3) 0.4328(3) 0.5510(2) 0.0385 1.0000 Uani . . . . . .
F1 F 0.8058(2) 0.6806(2) 0.6246(2) 0.0347 1.0000 Uani . . . . . .
F6 F 0.9235(2) 0.5379(3) 0.5363(2) 0.0424 1.0000 Uani . . . . . .
C1 C 0.5971(4) 0.6777(4) 0.5118(3) 0.0264 1.0000 Uani . . . . . .
N2 N 0.6930(3) 0.5221(3) 0.6774(3) 0.0213 1.0000 Uani . . . . . .
C7 C 0.9437(4) 0.4118(4) 0.8342(4) 0.0304 1.0000 Uani . . . . . .
H71 H 0.9622 0.3697 0.8227 0.0357 1.0000 Uiso . . . . . .
H72 H 0.9649 0.4497 0.8208 0.0357 1.0000 Uiso . . . . . .
C44 C 0.6243(4) 0.5860(5) 0.8056(4) 0.0357 1.0000 Uani . . . . . .
H441 H 0.6153 0.5823 0.7621 0.0372 1.0000 Uiso . . . . . .
H442 H 0.6062 0.5443 0.8180 0.0372 1.0000 Uiso . . . . . .
N1 N 0.7307(3) 0.5101(3) 0.7342(3) 0.0199 1.0000 Uani . . . . . .
C42 C 0.8659(4) 0.6088(5) 0.5824(3) 0.0295 1.0000 Uani . . . . . .
C41 C 0.7733(4) 0.5659(4) 0.6165(3) 0.0243 1.0000 Uani . . . . . .
C40 C 0.5655(4) 0.7063(4) 0.5975(3) 0.0264 1.0000 Uani . . . . . .
C39 C 0.8752(5) 0.5471(4) 0.5622(4) 0.0300 1.0000 Uani . . . . . .
C8 C 0.7869(3) 0.5046(5) 0.5952(3) 0.0166 1.0000 Uani . . . . . .
C38 C 0.6145(5) 0.3261(5) 0.8260(4) 0.0366 1.0000 Uani . . . . . .
H381 H 0.6170 0.3153 0.7868 0.0530 1.0000 Uiso . . . . . .
H382 H 0.5680 0.3288 0.8255 0.0530 1.0000 Uiso . . . . . .
H383 H 0.6365 0.2910 0.8534 0.0530 1.0000 Uiso . . . . . .
C37 C 0.6566(4) 0.6264(4) 0.6049(3) 0.0226 1.0000 Uani . . . . . .
C36 C 0.7799(4) 0.3812(4) 0.9243(3) 0.0266 1.0000 Uani . . . . . .
H361 H 0.8281 0.3854 0.9289 0.0356 1.0000 Uiso . . . . . .
H362 H 0.7687 0.4156 0.9497 0.0356 1.0000 Uiso . . . . . .
C35 C 0.5851(5) 0.6460(5) 0.8185(4) 0.0420 1.0000 Uani . . . . . .
H351 H 0.5945 0.6521 0.8606 0.0675 1.0000 Uiso . . . . . .
H352 H 0.5370 0.6382 0.8014 0.0675 1.0000 Uiso . . . . . .
H353 H 0.5970 0.6868 0.8009 0.0675 1.0000 Uiso . . . . . .
C34 C 0.6440(4) 0.6357(4) 0.5447(3) 0.0271 1.0000 Uani . . . . . .
C33 C 0.8147(4) 0.6173(4) 0.6082(3) 0.0316 1.0000 Uani . . . . . .
C32 C 0.5565(4) 0.7147(4) 0.5366(4) 0.0339 1.0000 Uani . . . . . .
C31 C 0.8375(4) 0.4946(6) 0.5696(3) 0.0308 1.0000 Uani . . . . . .
C30 C 0.5958(4) 0.4787(4) 0.5868(3) 0.0245 1.0000 Uani . . . . . .
H30 H 0.6144 0.5106 0.5632 0.0321 1.0000 Uiso . . . . . .
C29 C 0.5259(4) 0.5026(6) 0.5879(4) 0.0360 1.0000 Uani . . . . . .
H291 H 0.5292 0.5505 0.6002 0.0442 1.0000 Uiso . . . . . .
H292 H 0.4954 0.5000 0.5484 0.0442 1.0000 Uiso . . . . . .
C28 C 0.6154(4) 0.6631(4) 0.6274(4) 0.0257 1.0000 Uani . . . . . .
C27 C 0.8856(4) 0.6193(6) 0.7602(4) 0.0430 1.0000 Uani . . . . . .
H271 H 0.9132 0.5807 0.7554 0.0548 1.0000 Uiso . . . . . .
H272 H 0.8466 0.6196 0.7257 0.0548 1.0000 Uiso . . . . . .
C26 C 0.9271(4) 0.5987(5) 0.9447(4) 0.0404 1.0000 Uani . . . . . .
H261 H 0.9058 0.6375 0.9531 0.0638 1.0000 Uiso . . . . . .
H262 H 0.9709 0.5922 0.9728 0.0638 1.0000 Uiso . . . . . .
H263 H 0.8999 0.5576 0.9495 0.0638 1.0000 Uiso . . . . . .
C25 C 0.6144(4) 0.4230(5) 0.6882(3) 0.0304 1.0000 Uani . . . . . .
H25 H 0.6433 0.4230 0.7297 0.0355 1.0000 Uiso . . . . . .
C24 C 0.8135(5) 0.6748(4) 0.8358(4) 0.0371 1.0000 Uani . . . . . .
H241 H 0.8288 0.6864 0.8779 0.0442 1.0000 Uiso . . . . . .
H242 H 0.8271 0.7130 0.8143 0.0442 1.0000 Uiso . . . . . .
C23 C 0.9601(5) 0.4131(5) 0.9012(4) 0.0413 1.0000 Uani . . . . . .
H231 H 0.9386 0.4522 0.9128 0.0610 1.0000 Uiso . . . . . .
H232 H 1.0085 0.4180 0.9180 0.0610 1.0000 Uiso . . . . . .
H233 H 0.9455 0.3723 0.9153 0.0610 1.0000 Uiso . . . . . .
C22 C 0.6153(5) 0.3534(5) 0.6607(5) 0.0404 1.0000 Uani . . . . . .
H221 H 0.6627 0.3393 0.6676 0.0509 1.0000 Uiso . . . . . .
H222 H 0.5957 0.3198 0.6820 0.0509 1.0000 Uiso . . . . . .
C21 C 0.6888(5) 0.5509(5) 0.9450(4) 0.0346 1.0000 Uani . . . . . .
H211 H 0.6420 0.5478 0.9251 0.0537 1.0000 Uiso . . . . . .
H212 H 0.6959 0.5606 0.9866 0.0537 1.0000 Uiso . . . . . .
H213 H 0.7090 0.5053 0.9428 0.0537 1.0000 Uiso . . . . . .
B2 B 0.6406(4) 0.4775(4) 0.6532(4) 0.0209 1.0000 Uani . . . . . .
C50 C 0.5441(4) 0.4456(5) 0.6878(4) 0.0362 1.0000 Uani . . . . . .
H502 H 0.5241 0.4114 0.7070 0.0496 1.0000 Uiso . . . . . .
H501 H 0.5487 0.4873 0.7131 0.0496 1.0000 Uiso . . . . . .
C20 C 0.8503(5) 0.4054(5) 0.7192(4) 0.0396 1.0000 Uani . . . . . .
H201 H 0.8038 0.3936 0.6976 0.0511 1.0000 Uiso . . . . . .
H202 H 0.8589 0.4500 0.7048 0.0511 1.0000 Uiso . . . . . .
C10 C 0.7227(4) 0.6026(4) 0.9167(4) 0.0307 1.0000 Uani . . . . . .
H103 H 0.7710 0.6043 0.9379 0.0407 1.0000 Uiso . . . . . .
H102 H 0.7045 0.6475 0.9212 0.0407 1.0000 Uiso . . . . . .
C11 C 0.7383(5) 0.6693(5) 0.8161(4) 0.0317 1.0000 Uani . . . . . .
H111 H 0.7215 0.6734 0.7728 0.0392 1.0000 Uiso . . . . . .
H112 H 0.7185 0.7063 0.8332 0.0392 1.0000 Uiso . . . . . .
C12 C 0.7540(4) 0.3278(4) 0.8079(3) 0.0230 1.0000 Uani . . . . . .
H121 H 0.7427 0.2857 0.8249 0.0295 1.0000 Uiso . . . . . .
H122 H 0.7284 0.3294 0.7661 0.0295 1.0000 Uiso . . . . . .
C13 C 0.5801(6) 0.3506(5) 0.5975(5) 0.0508 1.0000 Uani . . . . . .
H131 H 0.5923 0.3077 0.5811 0.0637 1.0000 Uiso . . . . . .
H132 H 0.5323 0.3487 0.5922 0.0637 1.0000 Uiso . . . . . .
C14 C 0.5936(4) 0.4067(4) 0.5613(3) 0.0298 1.0000 Uani . . . . . .
H141 H 0.5596 0.4064 0.5227 0.0343 1.0000 Uiso . . . . . .
H142 H 0.6368 0.3985 0.5535 0.0343 1.0000 Uiso . . . . . .
C15 C 0.6475(4) 0.3929(4) 0.8450(4) 0.0302 1.0000 Uani . . . . . .
H151 H 0.6445 0.4026 0.8848 0.0359 1.0000 Uiso . . . . . .
H152 H 0.6225 0.4279 0.8188 0.0359 1.0000 Uiso . . . . . .
C16 C 0.9321(4) 0.5986(5) 0.8813(4) 0.0334 1.0000 Uani . . . . . .
H161 H 0.9595 0.5596 0.8758 0.0411 1.0000 Uiso . . . . . .
H162 H 0.9566 0.6395 0.8766 0.0411 1.0000 Uiso . . . . . .
C17 C 0.8952(6) 0.3548(6) 0.7032(4) 0.0562 1.0000 Uani . . . . . .
H171 H 0.9406 0.3637 0.7266 0.0892 1.0000 Uiso . . . . . .
H172 H 0.8916 0.3590 0.6617 0.0892 1.0000 Uiso . . . . . .
H173 H 0.8822 0.3097 0.7115 0.0892 1.0000 Uiso . . . . . .
C18 C 0.8285(4) 0.3287(4) 0.8142(4) 0.0301 1.0000 Uani . . . . . .
H181 H 0.8384 0.2959 0.7872 0.0370 1.0000 Uiso . . . . . .
H182 H 0.8533 0.3167 0.8545 0.0370 1.0000 Uiso . . . . . .
C19 C 0.7668(4) 0.3122(4) 0.9452(3) 0.0321 1.0000 Uani . . . . . .
H191 H 0.7193 0.3074 0.9410 0.0482 1.0000 Uiso . . . . . .
H192 H 0.7917 0.3067 0.9864 0.0482 1.0000 Uiso . . . . . .
H193 H 0.7801 0.2776 0.9218 0.0482 1.0000 Uiso . . . . . .
B1 B 0.7166(4) 0.5843(5) 0.6489(4) 0.0243 1.0000 Uani . . . . . .
C511 C 0.4962(6) 0.4621(6) 0.6300(6) 0.0385 0.7200 Uani . U . . . .
H511 H 0.4591 0.4888 0.6368 0.0453 0.7200 Uiso . . . . . .
H512 H 0.4777 0.4201 0.6110 0.0453 0.7200 Uiso . . . . . .
C512 C 0.5189(15) 0.5096(16) 0.6468(15) 0.0385 0.2800 Uani . U . . . .
H513 H 0.4689 0.5182 0.6399 0.0453 0.2800 Uiso . . . . . .
H514 H 0.5403 0.5535 0.6628 0.0453 0.2800 Uiso . . . . . .
C62 C 0.9214(10) 0.6764(11) 0.7575(9) 0.0504 0.5100 Uani . U . . . .
H621 H 0.8986 0.7161 0.7678 0.0761 0.5100 Uiso . . . . . .
H622 H 0.9271 0.6825 0.7193 0.0761 0.5100 Uiso . . . . . .
H623 H 0.9658 0.6740 0.7872 0.0761 0.5100 Uiso . . . . . .
C61 C 0.9309(10) 0.5786(11) 0.7418(9) 0.0503 0.4900 Uani . U . . . .
H611 H 0.9676 0.5630 0.7765 0.0761 0.4900 Uiso . . . . . .
H612 H 0.9466 0.5968 0.7131 0.0761 0.4900 Uiso . . . . . .
H613 H 0.9069 0.5333 0.7261 0.0761 0.4900 Uiso . . . . . .
C100 C 0.7783(8) 0.7775(9) 0.9678(7) 0.090(4) 1.0000 Uiso . U . . . .
C101 C 0.7210(11) 0.7926(11) 0.9423(9) 0.126(6) 1.0000 Uiso . U . . . .
C102 C 0.8091(9) 0.7419(10) 1.0146(8) 0.109(5) 1.0000 Uiso . U . . . .
C103 C 0.8645(10) 0.7283(10) 1.0456(8) 0.043(5) 0.5000 Uiso . U . . . .
H17 H 0.8224 0.4990 0.8861 0.0073 1.0000 Uiso . . . . . .
H11 H 0.737(3) 0.625(4) 0.685(3) 0.018(19) 1.0000 Uiso . . . . . .
H1031 H 0.8642 0.6970 1.0753 0.0466 0.5000 Uiso . . . . . .
H1032 H 0.8889 0.7671 1.0629 0.0466 0.5000 Uiso . . . . . .
H1033 H 0.8913 0.7072 1.0221 0.0466 0.5000 Uiso . . . . . .
H1001 H 0.8093 0.7956 0.9500 0.1064 1.0000 Uiso . . . . . .
H1012 H 0.7119 0.8182 0.9074 0.1507 1.0000 Uiso . . . . . .
H1021 H 0.8557 0.7381 1.0227 0.1257 0.5000 Uiso . . . . . .

loop_
_atom_site_aniso_label
_atom_site_aniso_U_11
_atom_site_aniso_U_22
_atom_site_aniso_U_33
_atom_site_aniso_U_23
_atom_site_aniso_U_13
_atom_site_aniso_U_12
W1 0.02478(14) 0.02000(14) 0.01740(13) 0.0003(2) 0.00460(9) -0.0008(2)
P2 0.0339(13) 0.0199(11) 0.0200(11) -0.0028(9) 0.0092(9) 0.0002(10)
P3 0.0329(13) 0.0238(11) 0.0169(10) -0.0010(9) 0.0084(9) 0.0002(10)
P4 0.0288(12) 0.0247(11) 0.0252(12) 0.0016(10) 0.0057(9) -0.0023(9)
P5 0.0260(11) 0.0252(11) 0.0219(11) -0.0010(10) 0.0077(9) 0.0020(9)
F10 0.043(3) 0.041(3) 0.019(2) 0.003(2) 0.012(2) 0.008(2)
F7 0.042(3) 0.038(3) 0.020(3) 0.005(2) 0.012(2) 0.012(2)
F8 0.038(3) 0.034(3) 0.035(3) -0.009(2) 0.009(2) 0.012(2)
F9 0.048(4) 0.041(3) 0.037(3) 0.001(3) -0.003(3) 0.012(3)
F5 0.044(3) 0.033(3) 0.025(3) -0.003(2) 0.010(2) -0.003(2)
F4 0.047(3) 0.045(3) 0.021(2) 0.006(2) 0.004(2) 0.005(2)
F3 0.031(3) 0.044(3) 0.045(3) 0.006(2) 0.017(2) -0.016(2)
F2 0.049(3) 0.034(3) 0.038(3) -0.006(2) 0.021(3) -0.001(3)
F1 0.045(3) 0.024(2) 0.038(3) 0.004(2) 0.017(2) -0.003(2)
F6 0.036(3) 0.059(3) 0.038(3) -0.001(3) 0.021(2) -0.003(3)
C1 0.035(5) 0.018(4) 0.021(4) 0.004(3) 0.000(3) -0.001(3)
N2 0.019(3) 0.032(4) 0.010(3) -0.002(2) 0.000(2) 0.001(3)
C7 0.032(5) 0.028(4) 0.035(5) 0.003(4) 0.016(4) 0.003(4)
C44 0.037(5) 0.047(5) 0.023(4) 0.002(4) 0.009(4) -0.003(4)
N1 0.022(3) 0.015(4) 0.022(3) -0.002(3) 0.004(2) -0.004(3)
C42 0.021(4) 0.043(5) 0.025(4) 0.012(4) 0.008(3) -0.000(4)
C41 0.036(5) 0.028(5) 0.010(4) 0.010(3) 0.007(3) 0.006(4)
C40 0.026(4) 0.025(4) 0.027(4) -0.007(3) 0.007(3) 0.000(3)
C39 0.039(5) 0.031(5) 0.026(4) 0.011(4) 0.020(4) 0.006(4)
C8 0.012(3) 0.009(3) 0.032(3) 0.002(4) 0.011(2) 0.005(4)
C38 0.035(5) 0.042(5) 0.036(5) 0.009(4) 0.015(4) 0.003(4)
C37 0.027(4) 0.024(4) 0.018(4) -0.008(3) 0.010(3) -0.009(3)
C36 0.033(5) 0.020(4) 0.022(4) -0.000(3) 0.000(3) -0.001(3)
C35 0.028(5) 0.038(5) 0.051(6) -0.003(5) -0.002(4) 0.015(4)
C34 0.035(5) 0.027(4) 0.019(4) -0.000(3) 0.008(3) -0.002(4)
C33 0.042(5) 0.026(4) 0.027(4) -0.000(3) 0.010(4) 0.003(4)
C32 0.043(5) 0.014(4) 0.038(5) 0.002(3) 0.000(4) 0.002(4)
C31 0.024(3) 0.042(5) 0.023(3) 0.000(5) 0.002(3) 0.002(5)
C30 0.033(4) 0.021(4) 0.022(4) -0.001(3) 0.012(3) -0.005(3)
C29 0.024(4) 0.031(4) 0.045(4) -0.003(6) -0.003(3) 0.000(6)
C28 0.027(4) 0.024(4) 0.018(4) 0.002(3) -0.007(3) -0.009(3)
C27 0.032(5) 0.075(7) 0.020(4) 0.009(5) 0.004(4) -0.002(5)
C26 0.035(5) 0.048(6) 0.034(5) -0.007(4) 0.003(4) -0.009(4)
C25 0.030(4) 0.042(5) 0.018(4) -0.006(4) 0.004(3) -0.010(4)
C24 0.039(6) 0.018(4) 0.049(6) 0.004(4) 0.004(5) -0.001(4)
C23 0.046(6) 0.042(6) 0.031(5) 0.006(4) 0.003(4) 0.008(5)
C22 0.046(6) 0.032(5) 0.043(6) 0.002(5) 0.013(5) -0.018(4)
C21 0.044(5) 0.039(5) 0.026(4) -0.002(4) 0.019(4) -0.003(4)
B2 0.029(5) 0.021(4) 0.015(4) -0.000(3) 0.010(4) 0.008(3)
C50 0.037(5) 0.047(5) 0.033(5) -0.016(4) 0.023(4) -0.017(4)
C20 0.047(6) 0.042(5) 0.028(5) -0.003(4) 0.007(4) -0.001(5)
C10 0.034(5) 0.029(4) 0.028(4) -0.008(4) 0.008(4) 0.007(4)
C11 0.030(5) 0.030(5) 0.033(5) 0.003(4) 0.006(4) -0.002(4)
C12 0.038(5) 0.011(4) 0.017(4) 0.000(3) 0.003(4) 0.002(3)
C13 0.075(8) 0.030(5) 0.058(7) -0.006(5) 0.035(6) -0.003(5)
C14 0.027(4) 0.031(5) 0.026(4) -0.001(4) -0.000(3) -0.003(4)
C15 0.036(5) 0.025(4) 0.028(5) 0.003(4) 0.008(4) 0.001(4)
C16 0.036(5) 0.038(5) 0.026(5) -0.004(4) 0.008(4) -0.011(4)
C17 0.071(7) 0.068(7) 0.039(6) -0.007(5) 0.031(5) 0.009(6)
C18 0.034(5) 0.026(4) 0.026(4) -0.001(4) 0.003(4) 0.009(4)
C19 0.050(5) 0.024(4) 0.015(4) 0.003(3) -0.001(4) 0.011(4)
B1 0.027(5) 0.026(5) 0.015(4) -0.001(4) 0.000(4) -0.016(4)
C511 0.029(7) 0.032(7) 0.057(8) -0.016(6) 0.015(6) 0.007(5)
C512 0.029(7) 0.032(8) 0.057(8) -0.016(6) 0.015(6) 0.007(5)
C62 0.049(8) 0.059(9) 0.048(8) 0.015(7) 0.021(7) -0.011(7)
C61 0.048(8) 0.059(9) 0.048(8) 0.015(7) 0.021(7) -0.011(7)

loop_
_atom_type_symbol
_atom_type_scat_dispersion_real
_atom_type_scat_dispersion_imag
_atom_type_scat_Cromer_Mann_a1
_atom_type_scat_Cromer_Mann_b1
_atom_type_scat_Cromer_Mann_a2
_atom_type_scat_Cromer_Mann_b2
_atom_type_scat_Cromer_Mann_a3
_atom_type_scat_Cromer_Mann_b3
_atom_type_scat_Cromer_Mann_a4
_atom_type_scat_Cromer_Mann_b4
_atom_type_scat_Cromer_Mann_c
_atom_type_scat_source
C 0.0033 0.0016 2.3100 20.8439 1.0200 10.2075 1.5886 0.5687 0.8650 51.6512 0.2156 'International Tables Vol C 4.2.6.8 and 6.1.1.4'
H 0.0000 0.0000 0.4930 10.5109 0.3229 26.1257 0.1402 3.1424 0.0408 57.7998 0.0030 'International Tables Vol C 4.2.6.8 and 6.1.1.4'
N 0.0061 0.0033 12.2126 0.0057 3.1322 9.8933 2.0125 28.9975 1.1663 0.5826 -11.5290 'International Tables Vol C 4.2.6.8 and 6.1.1.4'
F 0.0171 0.0103 3.5392 10.2825 2.6412 4.2944 1.5170 0.2615 1.0243 26.1476 0.2776 'International Tables Vol C 4.2.6.8 and 6.1.1.4'
P 0.1023 0.0942 6.4345 1.9067 4.1791 27.1570 1.7800 0.5260 1.4908 68.1645 1.1149 'International Tables Vol C 4.2.6.8 and 6.1.1.4'
W -0.8490 6.8722 29.0818 1.7203 15.4300 9.2259 14.4327 0.3217 5.1198 57.0560 9.8875 'International Tables Vol C 4.2.6.8 and 6.1.1.4'
B 0.0013 0.0007 2.0545 23.2185 1.3326 1.0210 1.0979 60.3498 0.7068 0.1403 -0.1932 'International Tables Vol C 4.2.6.8 and 6.1.1.4'

loop_
_geom_angle_atom_site_label_1
_geom_angle_site_symmetry_1
_geom_angle_atom_site_label_2
_geom_angle_site_symmetry_2
_geom_angle_atom_site_label_3
_geom_angle_site_symmetry_3
_geom_angle
_geom_angle_publ_flag
P2 . W1 . P3 . 99.24(8) yes
P2 . W1 . P4 . 79.84(8) yes
P3 . W1 . P4 . 150.81(7) yes
P2 . W1 . P5 . 169.50(7) yes
P3 . W1 . P5 . 78.07(8) yes
P4 . W1 . P5 . 97.50(7) yes
P2 . W1 . N1 . 91.7(2) yes
P3 . W1 . N1 . 106.8(2) yes
P4 . W1 . N1 . 102.4(2) yes
P5 . W1 . N1 . 98.8(2) yes
P2 . W1 . H17 . 83.6 no
P3 . W1 . H17 . 74.6 no
P4 . W1 . H17 . 76.3 no
P5 . W1 . H17 . 85.9 no
N1 . W1 . H17 . 175.2 no
W1 . P2 . C44 . 116.9(3) yes
W1 . P2 . C10 . 120.5(3) yes
C44 . P2 . C10 . 104.4(4) yes
W1 . P2 . C11 . 107.3(3) yes
C44 . P2 . C11 . 103.8(4) yes
C10 . P2 . C11 . 101.8(4) yes
W1 . P3 . C36 . 114.0(3) yes
W1 . P3 . C12 . 107.0(3) yes
C36 . P3 . C12 . 102.3(4) yes
W1 . P3 . C15 . 122.2(3) yes
C36 . P3 . C15 . 103.5(4) yes
C12 . P3 . C15 . 106.0(4) yes
W1 . P4 . C27 . 117.6(3) yes
W1 . P4 . C24 . 110.4(3) yes
C27 . P4 . C24 . 103.2(5) yes
W1 . P4 . C16 . 121.9(3) yes
C27 . P4 . C16 . 99.5(4) yes
C24 . P4 . C16 . 101.6(4) yes
W1 . P5 . C7 . 125.6(3) yes
W1 . P5 . C20 . 109.6(3) yes
C7 . P5 . C20 . 103.5(4) yes
W1 . P5 . C18 . 111.9(3) yes
C7 . P5 . C18 . 101.8(4) yes
C20 . P5 . C18 . 101.7(4) yes
F4 . C1 . C34 . 120.6(7) yes
F4 . C1 . C32 . 118.1(7) yes
C34 . C1 . C32 . 121.3(7) yes
N1 . N2 . B2 . 117.0(6) yes
N1 . N2 . B1 . 113.6(6) yes
B2 . N2 . B1 . 129.4(6) yes
P5 . C7 . H71 . 108.4 no
P5 . C7 . H72 . 109.1 no
H71 . C7 . H72 . 107.9 no
P5 . C7 . C23 . 113.2(6) yes
H71 . C7 . C23 . 108.3 no
H72 . C7 . C23 . 109.9 no
P2 . C44 . H441 . 108.7 no
P2 . C44 . H442 . 108.9 no
H441 . C44 . H442 . 105.8 no
P2 . C44 . C35 . 116.4(7) yes
H441 . C44 . C35 . 108.3 no
H442 . C44 . C35 . 108.2 no
N2 . N1 . W1 . 175.2(5) yes
F3 . C42 . C39 . 121.1(7) yes
F3 . C42 . C33 . 120.4(8) yes
C39 . C42 . C33 . 118.4(8) yes
C8 . C41 . C33 . 113.0(7) yes
C8 . C41 . B1 . 128.8(7) yes
C33 . C41 . B1 . 118.3(7) yes
F8 . C40 . C32 . 118.8(7) yes
F8 . C40 . C28 . 124.0(7) yes
C32 . C40 . C28 . 117.2(7) yes
F6 . C39 . C42 . 119.5(8) yes
F6 . C39 . C31 . 120.4(8) yes
C42 . C39 . C31 . 120.1(8) yes
C41 . C8 . F5 . 119.9(6) yes
C41 . C8 . C31 . 123.7(8) yes
F5 . C8 . C31 . 116.3(8) yes
H381 . C38 . H382 . 109.4 no
H381 . C38 . H383 . 109.6 no
H382 . C38 . H383 . 109.2 no
H381 . C38 . C15 . 109.5 no
H382 . C38 . C15 . 109.2 no
H383 . C38 . C15 . 109.9 no
C34 . C37 . C28 . 112.4(7) yes
C34 . C37 . B1 . 127.8(7) yes
C28 . C37 . B1 . 119.5(7) yes
P3 . C36 . H361 . 107.7 no
P3 . C36 . H362 . 108.4 no
H361 . C36 . H362 . 107.0 no
P3 . C36 . C19 . 115.7(5) yes
H361 . C36 . C19 . 108.5 no
H362 . C36 . C19 . 109.2 no
C44 . C35 . H351 . 110.1 no
C44 . C35 . H352 . 110.2 no
H351 . C35 . H352 . 108.9 no
C44 . C35 . H353 . 109.8 no
H351 . C35 . H353 . 109.7 no
H352 . C35 . H353 . 108.2 no
C37 . C34 . F10 . 120.1(7) yes
C37 . C34 . C1 . 124.4(8) yes
F10 . C34 . C1 . 115.4(7) yes
C42 . C33 . C41 . 124.6(8) yes
C42 . C33 . F1 . 115.5(7) yes
C41 . C33 . F1 . 119.9(7) yes
C40 . C32 . C1 . 117.2(7) yes
C40 . C32 . F9 . 120.5(8) yes
C1 . C32 . F9 . 122.4(8) yes
C8 . C31 . F2 . 119.3(9) yes
C8 . C31 . C39 . 120.1(10) yes
F2 . C31 . C39 . 120.6(7) yes
H30 . C30 . C29 . 110.0 no
H30 . C30 . B2 . 110.6 no
C29 . C30 . B2 . 106.2(6) yes
H30 . C30 . C14 . 109.8 no
C29 . C30 . C14 . 111.6(7) yes
B2 . C30 . C14 . 108.6(6) yes
C30 . C29 . H291 . 108.2 no
C30 . C29 . H292 . 109.3 no
H291 . C29 . H292 . 107.9 no
C30 . C29 . C511 . 114.4(8) yes
H291 . C29 . C511 . 108.3 no
H292 . C29 . C511 . 108.5 no
C30 . C29 . C512 . 113.9(13) yes
H291 . C29 . C512 . 69.1 no
H292 . C29 . C512 . 135.3 no
C511 . C29 . C512 . 42.0(13) yes
F7 . C28 . C40 . 112.0(7) yes
F7 . C28 . C37 . 120.5(7) yes
C40 . C28 . C37 . 127.5(8) yes
P4 . C27 . H271 . 105.0 no
P4 . C27 . H272 . 105.4 no
H271 . C27 . H272 . 106.7 no
P4 . C27 . C62 . 124.8(11) yes
H271 . C27 . C62 . 106.6 no
H272 . C27 . C62 . 107.1 no
P4 . C27 . C61 . 122.5(10) yes
H271 . C27 . C61 . 17.9 no
H272 . C27 . C61 . 102.9 no
C62 . C27 . C61 . 91.7(14) yes
C27 . H271 . C61 . 129.3 no
H261 . C26 . H262 . 111.9 no
H261 . C26 . H263 . 108.2 no
H262 . C26 . H263 . 105.5 no
H261 . C26 . C16 . 112.3 no
H262 . C26 . C16 . 110.6 no
H263 . C26 . C16 . 107.9 no
H25 . C25 . C22 . 110.0 no
H25 . C25 . B2 . 108.7 no
C22 . C25 . B2 . 110.5(7) yes
H25 . C25 . C50 . 108.3 no
C22 . C25 . C50 . 112.9(7) yes
B2 . C25 . C50 . 106.3(7) yes
P4 . C24 . H241 . 110.1 no
P4 . C24 . H242 . 109.2 no
H241 . C24 . H242 . 106.6 no
P4 . C24 . C11 . 112.4(6) yes
H241 . C24 . C11 . 109.5 no
H242 . C24 . C11 . 108.8 no
C7 . C23 . H231 . 108.8 no
C7 . C23 . H232 . 108.6 no
H231 . C23 . H232 . 108.6 no
C7 . C23 . H233 . 110.3 no
H231 . C23 . H233 . 110.6 no
H232 . C23 . H233 . 109.9 no
C25 . C22 . H221 . 108.5 no
C25 . C22 . H222 . 109.3 no
H221 . C22 . H222 . 105.6 no
C25 . C22 . C13 . 114.0(8) yes
H221 . C22 . C13 . 109.8 no
H222 . C22 . C13 . 109.5 no
H211 . C21 . H212 . 110.1 no
H211 . C21 . H213 . 107.7 no
H212 . C21 . H213 . 106.7 no
H211 . C21 . C10 . 111.7 no
H212 . C21 . C10 . 111.3 no
H213 . C21 . C10 . 109.2 no
C30 . B2 . C25 . 109.9(7) yes
C30 . B2 . N2 . 124.7(7) yes
C25 . B2 . N2 . 125.3(7) yes
C25 . C50 . H502 . 109.7 no
C25 . C50 . H501 . 107.9 no
H502 . C50 . H501 . 105.6 no
C25 . C50 . C511 . 117.4(7) yes
H502 . C50 . C511 . 108.5 no
H501 . C50 . C511 . 107.0 no
C25 . C50 . C512 . 112.5(12) yes
H502 . C50 . C512 . 136.5 no
H501 . C50 . C512 . 70.8 no
C511 . C50 . C512 . 40.8(12) yes
P5 . C20 . H201 . 107.4 no
P5 . C20 . H202 . 107.8 no
H201 . C20 . H202 . 106.6 no
P5 . C20 . C17 . 117.6(7) yes
H201 . C20 . C17 . 108.1 no
H202 . C20 . C17 . 108.8 no
C21 . C10 . P2 . 114.4(6) yes
C21 . C10 . H103 . 109.8 no
P2 . C10 . H103 . 108.5 no
C21 . C10 . H102 . 108.5 no
P2 . C10 . H102 . 108.8 no
H103 . C10 . H102 . 106.6 no
C24 . C11 . P2 . 109.7(6) yes
C24 . C11 . H111 . 110.0 no
P2 . C11 . H111 . 109.6 no
C24 . C11 . H112 . 110.3 no
P2 . C11 . H112 . 109.9 no
H111 . C11 . H112 . 107.5 no
P3 . C12 . H121 . 110.3 no
P3 . C12 . H122 . 110.7 no
H121 . C12 . H122 . 108.5 no
P3 . C12 . C18 . 107.8(6) yes
H121 . C12 . C18 . 109.4 no
H122 . C12 . C18 . 110.2 no
C22 . C13 . H131 . 108.7 no
C22 . C13 . H132 . 109.1 no
H131 . C13 . H132 . 106.8 no
C22 . C13 . C14 . 116.1(8) yes
H131 . C13 . C14 . 107.5 no
H132 . C13 . C14 . 108.4 no
C30 . C14 . C13 . 117.1(7) yes
C30 . C14 . H141 . 107.6 no
C13 . C14 . H141 . 109.0 no
C30 . C14 . H142 . 107.3 no
C13 . C14 . H142 . 108.9 no
H141 . C14 . H142 . 106.5 no
C38 . C15 . P3 . 117.4(6) yes
C38 . C15 . H151 . 108.0 no
P3 . C15 . H151 . 107.1 no
C38 . C15 . H152 . 108.5 no
P3 . C15 . H152 . 107.8 no
H151 . C15 . H152 . 107.6 no
C26 . C16 . P4 . 117.2(6) yes
C26 . C16 . H161 . 109.6 no
P4 . C16 . H161 . 107.8 no
C26 . C16 . H162 . 107.2 no
P4 . C16 . H162 . 108.2 no
H161 . C16 . H162 . 106.4 no
C20 . C17 . H171 . 108.7 no
C20 . C17 . H172 . 109.2 no
H171 . C17 . H172 . 110.0 no
C20 . C17 . H173 . 109.2 no
H171 . C17 . H173 . 109.7 no
H172 . C17 . H173 . 109.9 no
C12 . C18 . P5 . 110.7(5) yes
C12 . C18 . H181 . 109.4 no
P5 . C18 . H181 . 109.3 no
C12 . C18 . H182 . 109.4 no
P5 . C18 . H182 . 109.0 no
H181 . C18 . H182 . 109.0 no
C36 . C19 . H191 . 109.4 no
C36 . C19 . H192 . 109.7 no
H191 . C19 . H192 . 109.2 no
C36 . C19 . H193 . 109.9 no
H191 . C19 . H193 . 109.1 no
H192 . C19 . H193 . 109.5 no
C41 . B1 . C37 . 110.5(6) yes
C41 . B1 . N2 . 113.3(7) yes
C37 . B1 . N2 . 113.7(6) yes
C41 . B1 . H11 . 110(4) no
C37 . B1 . H11 . 100(4) no
N2 . B1 . H11 . 109(4) no
C29 . C511 . C50 . 114.8(9) yes
C29 . C511 . H511 . 108.2 no
C50 . C511 . H511 . 108.6 no
C29 . C511 . H512 . 109.2 no
C50 . C511 . H512 . 108.3 no
H511 . C511 . H512 . 107.5 no
C29 . C511 . C512 . 64.4(20) yes
C50 . C511 . C512 . 75.0(19) yes
H511 . C511 . C512 . 76.1 no
H512 . C511 . C512 . 173.5 no
C29 . C511 . H513 . 87.4 no
C50 . C511 . H513 . 103.7 no
H511 . C511 . H513 . 27.0 no
H512 . C511 . H513 . 132.4 no
C512 . C511 . H513 . 50.2 no
C511 . H511 . C512 . 54.9 no
C511 . H511 . H513 . 105.7 no
C512 . H511 . H513 . 52.8 no
C50 . C512 . C29 . 113.9(19) yes
C50 . C512 . H511 . 89.5 no
C29 . C512 . H511 . 99.2 no
C50 . C512 . C511 . 64.2(19) yes
C29 . C512 . C511 . 73.7(20) yes
H511 . C512 . C511 . 49.0 no
C50 . C512 . H513 . 111.9 no
C29 . C512 . H513 . 104.2 no
H511 . C512 . H513 . 28.4 no
C511 . C512 . H513 . 76.4 no
C50 . C512 . H514 . 115.1 no
C29 . C512 . H514 . 106.8 no
H511 . C512 . H514 . 131.2 no
C511 . C512 . H514 . 179.3 no
H513 . C512 . H514 . 104.0 no
H511 . H513 . C512 . 98.8 no
H511 . H513 . C511 . 47.3 no
C512 . H513 . C511 . 53.4 no
C27 . C62 . H621 . 109.6 no
C27 . C62 . H622 . 111.8 no
H621 . C62 . H622 . 109.6 no
C27 . C62 . H623 . 110.0 no
H621 . C62 . H623 . 106.5 no
H622 . C62 . H623 . 109.2 no
C27 . C61 . H271 . 32.8 no
C27 . C61 . H611 . 110.6 no
H271 . C61 . H611 . 91.8 no
C27 . C61 . H612 . 115.2 no
H271 . C61 . H612 . 147.6 no
H611 . C61 . H612 . 112.1 no
C27 . C61 . H613 . 107.6 no
H271 . C61 . H613 . 86.5 no
H611 . C61 . H613 . 102.0 no
H612 . C61 . H613 . 108.3 no
C101 . C100 . C102 . 136.4(19) yes
C101 . C100 . H1001 . 113.4 no
C102 . C100 . H1001 . 110.2 no
C102 4_667 C101 . C100 . 95.7(17) yes
C102 4_667 C101 . H1012 . 145.1 no
C100 . C101 . H1012 . 119.2 no
C101 4_667 C102 . C100 . 127.8(17) yes
C101 4_667 C102 . C103 . 90.2(18) yes
C100 . C102 . C103 . 141(2) yes
C101 4_667 C102 . H1021 . 115.9 no
C100 . C102 . H1021 . 116.2 no
C103 . C102 . H1021 . 26.4 no
C102 . C103 . H1031 . 112.9 no
C102 . C103 . H1032 . 112.7 no
H1031 . C103 . H1032 . 109.3 no
C102 . C103 . H1033 . 110.6 no
H1031 . C103 . H1033 . 105.8 no
H1032 . C103 . H1033 . 105.0 no
C102 . C103 . H1021 . 48.8 no
H1031 . C103 . H1021 . 153.0 no
H1032 . C103 . H1021 . 97.2 no
H1033 . C103 . H1021 . 71.1 no
C102 . H1021 . C103 . 104.8 no

loop_
_geom_bond_atom_site_label_1
_geom_bond_site_symmetry_1
_geom_bond_atom_site_label_2
_geom_bond_site_symmetry_2
_geom_bond_distance
_geom_bond_publ_flag
W1 . P2 . 2.440(2) yes
W1 . P3 . 2.485(2) yes
W1 . P4 . 2.449(2) yes
W1 . P5 . 2.461(2) yes
W1 . N1 . 1.784(6) yes
W1 . H17 . 1.815 no
P2 . C44 . 1.817(9) yes
P2 . C10 . 1.829(8) yes
P2 . C11 . 1.843(10) yes
P3 . C36 . 1.850(8) yes
P3 . C12 . 1.851(8) yes
P3 . C15 . 1.846(9) yes
P4 . C27 . 1.842(9) yes
P4 . C24 . 1.862(10) yes
P4 . C16 . 1.835(9) yes
P5 . C7 . 1.829(9) yes
P5 . C20 . 1.848(9) yes
P5 . C18 . 1.870(9) yes
F10 . C34 . 1.353(9) yes
F7 . C28 . 1.370(9) yes
F8 . C40 . 1.327(9) yes
F9 . C32 . 1.329(9) yes
F5 . C8 . 1.341(9) yes
F4 . C1 . 1.352(9) yes
F3 . C42 . 1.343(10) yes
F2 . C31 . 1.348(12) yes
F1 . C33 . 1.351(9) yes
F6 . C39 . 1.352(10) yes
C1 . C34 . 1.362(11) yes
C1 . C32 . 1.388(12) yes
N2 . N1 . 1.382(8) yes
N2 . B2 . 1.409(11) yes
N2 . B1 . 1.565(10) yes
C7 . H71 . 0.998 no
C7 . H72 . 0.980 no
C7 . C23 . 1.539(12) yes
C44 . H441 . 1.003 no
C44 . H442 . 0.998 no
C44 . C35 . 1.537(13) yes
C42 . C39 . 1.359(12) yes
C42 . C33 . 1.402(12) yes
C41 . C8 . 1.385(12) yes
C41 . C33 . 1.399(12) yes
C41 . B1 . 1.647(12) yes
C40 . C32 . 1.423(12) yes
C40 . C28 . 1.391(11) yes
C39 . C31 . 1.358(13) yes
C8 . C31 . 1.392(10) yes
C38 . H381 . 0.978 no
C38 . H382 . 0.983 no
C38 . H383 . 0.980 no
C38 . C15 . 1.513(12) yes
C37 . C34 . 1.400(10) yes
C37 . C28 . 1.361(11) yes
C37 . B1 . 1.628(12) yes
C36 . H361 . 0.997 no
C36 . H362 . 0.988 no
C36 . C19 . 1.518(11) yes
C35 . H351 . 0.974 no
C35 . H352 . 0.993 no
C35 . H353 . 0.983 no
C30 . H30 . 1.004 no
C30 . C29 . 1.562(11) yes
C30 . B2 . 1.598(11) yes
C30 . C14 . 1.555(11) yes
C29 . H291 . 0.996 no
C29 . H292 . 0.979 no
C29 . C511 . 1.557(17) yes
C29 . C512 . 1.46(3) yes
C27 . H271 . 0.993 no
C27 . H272 . 0.983 no
C27 . C62 . 1.38(2) yes
C27 . C61 . 1.42(2) yes
H271 . C61 . 0.563 no
C26 . H261 . 0.947 no
C26 . H262 . 0.983 no
C26 . H263 . 1.027 no
C26 . C16 . 1.548(12) yes
C25 . H25 . 1.003 no
C25 . C22 . 1.538(13) yes
C25 . B2 . 1.566(12) yes
C25 . C50 . 1.552(12) yes
C24 . H241 . 0.992 no
C24 . H242 . 1.006 no
C24 . C11 . 1.527(13) yes
C23 . H231 . 0.982 no
C23 . H232 . 0.989 no
C23 . H233 . 0.965 no
C22 . H221 . 1.008 no
C22 . H222 . 1.001 no
C22 . C13 . 1.480(15) yes
C21 . H211 . 0.970 no
C21 . H212 . 0.982 no
C21 . H213 . 1.012 no
C21 . C10 . 1.523(12) yes
C50 . H502 . 0.983 no
C50 . H501 . 1.017 no
C50 . C511 . 1.496(16) yes
C50 . C512 . 1.60(4) yes
C20 . H201 . 0.999 no
C20 . H202 . 0.990 no
C20 . C17 . 1.509(14) yes
C10 . H103 . 1.002 no
C10 . H102 . 0.992 no
C11 . H111 . 0.996 no
C11 . H112 . 0.993 no
C12 . H121 . 0.991 no
C12 . H122 . 0.989 no
C12 . C18 . 1.541(13) yes
C13 . H131 . 1.004 no
C13 . H132 . 0.984 no
C13 . C14 . 1.493(13) yes
C14 . H141 . 0.992 no
C14 . H142 . 0.998 no
C15 . H151 . 0.991 no
C15 . H152 . 0.984 no
C16 . H161 . 1.002 no
C16 . H162 . 0.991 no
C17 . H171 . 0.978 no
C17 . H172 . 0.976 no
C17 . H173 . 0.979 no
C18 . H181 . 0.983 no
C18 . H182 . 0.985 no
C19 . H191 . 0.984 no
C19 . H192 . 0.979 no
C19 . H193 . 0.980 no
B1 . H11 . 1.18(7) no
C511 . H511 . 1.002 no
C511 . H512 . 0.979 no
C511 . C512 . 1.09(3) yes
H511 . C512 . 1.288 no
H511 . H513 . 0.620 no
C512 . H513 . 1.038 no
C512 . H514 . 1.010 no
C62 . H621 . 0.996 no
C62 . H622 . 0.962 no
C62 . H623 . 1.002 no
C61 . H611 . 1.008 no
C61 . H612 . 0.920 no
C61 . H613 . 1.051 no
C100 . C101 . 1.23(2) yes
C100 . C102 . 1.33(2) yes
C100 . H1001 . 0.950 no
C101 . C102 4_667 1.52(3) yes
C101 . H1012 . 0.949 no
C102 . C103 . 1.22(2) yes
C102 . H1021 . 0.952 no
C103 . H1031 . 0.946 no
C103 . H1032 . 0.956 no
C103 . H1033 . 0.999 no
C103 . H1021 . 0.562 no

loop_
_geom_hbond_atom_site_label_D
_geom_hbond_site_symmetry_D
_geom_hbond_atom_site_label_H
_geom_hbond_site_symmetry_H
_geom_hbond_atom_site_label_A
_geom_hbond_site_symmetry_A
_geom_hbond_angle_DHA
_geom_hbond_distance_DH
_geom_hbond_distance_HA
_geom_hbond_distance_DA
_geom_hbond_publ_flag
C30 . H30 . C37 . 120 1.00 2.57 3.195(16) yes
